data_1535882
loop_
_publ_author_name
'Napper, J. D.'
'Layland, R. C.'
'Smith, M. D.'
'zur Loye, H. C.'

_publ_section_title
;
 Crystal Growth and Structure Determination of the New Silicate K~3~ScSi~2~O~7~
;
_journal_issue 6
_journal_name_full 'Journal of Chemical Crystallography'
_journal_page_first 347
_journal_page_last 351
_journal_paper_doi 10.1023/B:JOCC.0000028666.53348.fc
_journal_volume 34
_journal_year 2004
_chemical_formula_sum 'K3 O7 Sc Si2'
_chemical_name_systematic 'K3 Sc Si2 O7'
_space_group_IT_number 194
_symmetry_space_group_name_Hall '-P 6c 2c'
_symmetry_space_group_name_H-M 'P 63/m m c'
_cell_angle_alpha 90
_cell_angle_beta 90
_cell_angle_gamma 120
_cell_formula_units_Z 2
_cell_length_a 5.6065
_cell_length_b 5.6065
_cell_length_c 13.642
_cell_volume 371.358
_citation_journal_id_ASTM JCCYEV
_cod_data_source_file Napper_JCCYEV_2004_1222.cif
_cod_data_source_block K3O7Sc1Si2
_cod_original_cell_volume 371.3576
_cod_original_formula_sum 'K3 O7 Sc1 Si2'
_cod_database_code 1535882

loop_
_symmetry_equiv_pos_as_xyz
x,y,z
x-y,x,z+1/2
-y,x-y,z
-x,-y,z+1/2
-x+y,-x,z
y,-x+y,z+1/2
-y,-x,-z+1/2
x-y,-y,-z
x,x-y,-z+1/2
y,x,-z
-x+y,y,-z+1/2
-x,-x+y,-z
-x,-y,-z
-x+y,-x,-z-1/2
y,-x+y,-z
x,y,-z-1/2
x-y,x,-z
-y,x-y,-z-1/2
y,x,z-1/2
-x+y,y,z
-x,-x+y,z-1/2
-y,-x,z
x-y,-y,z-1/2
x,x-y,z

loop_
_atom_site_label
_atom_site_type_symbol
_atom_site_fract_x
_atom_site_fract_y
_atom_site_fract_z
_atom_site_occupancy
_atom_site_U_iso_or_equiv
Si1 Si+4 0.6667 0.3333 0.12926 1 0.0
K2 K+1 0 0 0.25 1 0.0
K1 K+1 0.3333 0.6667 0.09416 1 0.0
O2 O-2 0.6667 0.3333 0.25 1 0.0
Sc1 Sc+3 0 0 0 1 0.0
O1 O-2 0.35036 0.17518 0.09241 1 0.0
